data_1565318
loop_
_publ_author_name
'Di, Qi'
'Li, Jiaqi'
'Zhang, Zhanrui'
'Yu, Xu'
'Tang, Baolei'
'Zhang, Houyu'
'Zhang, Hongyu'

_publ_section_title
;
 Quantifiable stretching-induced fluorescence shifts of an elastically
 bendable and plastically twistable organic crystal
;
_journal_name_full 'Chemical Science'
_journal_paper_doi 10.1039/D1SC03818D
_journal_year 2021
_chemical_formula_moiety 'C20 H16 N2 O2'
_chemical_formula_sum 'C20 H16 N2 O2'
_chemical_formula_weight 316.35
_space_group_crystal_system monoclinic
_space_group_IT_number 15
_space_group_name_Hall '-C 2yc'
_space_group_name_H-M_alt 'C 1 2/c 1'
_atom_sites_solution_hydrogens geom
_atom_sites_solution_primary direct
_atom_sites_solution_secondary difmap
_audit_creation_date 2021-09-01
_audit_creation_method
;
Olex2 1.3
(compiled 2020.11.12 svn.r5f609507 for OlexSys, GUI svn.r6272)
;
_audit_update_record
;
2021-09-01 deposited with the CCDC.	2021-10-08 downloaded from the CCDC.
;
_cell_angle_alpha 90.00
_cell_angle_beta 99.159(4)
_cell_angle_gamma 90.00
_cell_formula_units_Z 8
_cell_length_a 32.003(4)
_cell_length_b 4.9042(6)
_cell_length_c 20.488(2)
_cell_measurement_reflns_used 9840
_cell_measurement_temperature 98(2)
_cell_measurement_theta_max 31.55
_cell_measurement_theta_min 2.56
_cell_volume 3174.6(6)
_computing_cell_refinement 'SAINT V8.38A (Bruker, 2018)'
_computing_data_reduction 'SAINT V8.38A (Bruker, 2018)'
_computing_molecular_graphics 'Olex2 1.3 (Dolomanov et al., 2009)'
_computing_publication_material 'Olex2 1.3 (Dolomanov et al., 2009)'
_computing_structure_refinement 'XL  (Sheldrick, 2008)'
_computing_structure_solution 'SHELXT 2014/5 (Sheldrick, 2014)'
_diffrn_ambient_temperature 100
_diffrn_measured_fraction_theta_full 0.998
_diffrn_measured_fraction_theta_max 0.998
_diffrn_measurement_device_type 'Bruker APEX-II CCD'
_diffrn_measurement_method '\f and \w scans'
_diffrn_radiation_monochromator graphite
_diffrn_radiation_type MoK\a
_diffrn_radiation_wavelength 0.71073
_diffrn_reflns_av_R_equivalents 0.0482
_diffrn_reflns_av_unetI/netI 0.0341
_diffrn_reflns_limit_h_max 46
_diffrn_reflns_limit_h_min -46
_diffrn_reflns_limit_k_max 7
_diffrn_reflns_limit_k_min -7
_diffrn_reflns_limit_l_max 30
_diffrn_reflns_limit_l_min -30
_diffrn_reflns_number 30821
_diffrn_reflns_theta_full 31.58
_diffrn_reflns_theta_max 31.58
_diffrn_reflns_theta_min 2.56
_diffrn_source 'fine-focus sealed tube'
_diffrn_source_current 1.2
_diffrn_source_power 0.06
_diffrn_source_voltage 50.0
_diffrn_standards_number 0
_exptl_absorpt_coefficient_mu 0.087
_exptl_absorpt_correction_T_max 0.7462
_exptl_absorpt_correction_T_min 0.7037
_exptl_absorpt_correction_type none
_exptl_crystal_colour yellow
_exptl_crystal_colour_primary yellow
_exptl_crystal_density_diffrn 1.324
_exptl_crystal_density_method 'not measured'
_exptl_crystal_description needle
_exptl_crystal_F_000 1328
_refine_diff_density_max 0.432
_refine_diff_density_min -0.249
_refine_diff_density_rms 0.059
_refine_ls_extinction_method none
_refine_ls_goodness_of_fit_ref 1.037
_refine_ls_hydrogen_treatment mixed
_refine_ls_matrix_type full
_refine_ls_number_parameters 219
_refine_ls_number_reflns 5308
_refine_ls_number_restraints 0
_refine_ls_restrained_S_all 1.037
_refine_ls_R_factor_all 0.0563
_refine_ls_R_factor_gt 0.0440
_refine_ls_shift/su_max 0.001
_refine_ls_shift/su_mean 0.000
_refine_ls_structure_factor_coef Fsqd
_refine_ls_weighting_details 'calc w=1/[\s^2^(Fo^2^)+(0.0564P)^2^+2.3841P] where P=(Fo^2^+2Fc^2^)/3'
_refine_ls_weighting_scheme calc
_refine_ls_wR_factor_gt 0.1113
_refine_ls_wR_factor_ref 0.1233
_reflns_number_gt 4352
_reflns_number_total 5308
_reflns_threshold_expression >2sigma(I)
_cod_data_source_file d1sc03818d3.cif
_cod_data_source_block 1_a
_cod_original_cell_volume 3174.6(7)
_cod_database_code 1565318
_olex2_refinement_description
;
1. Fixed Uiso
 At 1.2 times of:
  All C(H) groups
 At 1.5 times of:
  All C(H,H,H) groups
2.a Aromatic/amide H refined with riding coordinates:
 C3(H3), C6(H6), C7(H7), C10(H10), C11(H11), C14(H14), C15(H15), C17(H17),
 C19(H19), C20(H20)
2.b Idealised Me refined as rotating group:
 C1(H1a,H1b,H1c), C18(H18a,H18b,H18c)
;
_olex2_submission_special_instructions 'No special instructions were received'

loop_
_space_group_symop_id
_space_group_symop_operation_xyz
1 'x, y, z'
2 '-x, y, -z+1/2'
3 'x+1/2, y+1/2, z'
4 '-x+1/2, y+1/2, -z+1/2'
5 '-x, -y, -z'
6 'x, -y, z-1/2'
7 '-x+1/2, -y+1/2, -z'
8 'x+1/2, -y+1/2, z-1/2'

loop_
_atom_site_label
_atom_site_type_symbol
_atom_site_fract_x
_atom_site_fract_y
_atom_site_fract_z
_atom_site_U_iso_or_equiv
_atom_site_adp_type
_atom_site_occupancy
_atom_site_symmetry_multiplicity
_atom_site_calc_flag
_atom_site_refinement_flags
_atom_site_disorder_assembly
_atom_site_disorder_group
O1 O 0.40689(3) 1.11398(18) 0.26724(4) 0.02523(18) Uani 1 1 d . . .
O2 O 0.33326(2) 0.46109(17) 0.58838(4) 0.02316(17) Uani 1 1 d . . .
N1 N 0.51482(3) -0.5102(2) 0.59119(5) 0.0267(2) Uani 1 1 d . . .
N2 N 0.26086(3) 1.30806(18) 0.36876(4) 0.01918(18) Uani 1 1 d . . .
C1 C 0.43586(4) 0.9150(3) 0.29861(6) 0.0274(2) Uani 1 1 d . . .
H1A H 0.4453 0.9674 0.3442 0.041 Uiso 1 1 calc R . .
H1B H 0.4601 0.9034 0.2756 0.041 Uiso 1 1 calc R . .
H1C H 0.4219 0.7390 0.2973 0.041 Uiso 1 1 calc R . .
C2 C 0.37091(3) 1.1582(2) 0.29431(5) 0.0191(2) Uani 1 1 d . . .
C3 C 0.36111(3) 1.0178(2) 0.34881(5) 0.01751(19) Uani 1 1 d . . .
H3 H 0.3794 0.8838 0.3700 0.021 Uiso 1 1 calc R . .
C4 C 0.32305(3) 1.0815(2) 0.37144(5) 0.01642(18) Uani 1 1 d . . .
C5 C 0.30263(3) 0.9870(2) 0.42549(5) 0.01681(19) Uani 1 1 d . . .
C6 C 0.31474(3) 0.7912(2) 0.47671(5) 0.01684(18) Uani 1 1 d . . .
H6 H 0.2967 0.7795 0.5086 0.020 Uiso 1 1 calc R . .
C7 C 0.34828(3) 0.6206(2) 0.48596(5) 0.01595(18) Uani 1 1 d . . .
H7 H 0.3669 0.6140 0.4548 0.019 Uiso 1 1 calc R . .
C8 C 0.35553(3) 0.4461(2) 0.54463(5) 0.01557(18) Uani 1 1 d . . .
C9 C 0.39114(3) 0.24265(19) 0.55254(5) 0.01457(17) Uani 1 1 d . . .
C10 C 0.39951(3) 0.0988(2) 0.61225(5) 0.01799(19) Uani 1 1 d . . .
H10 H 0.3836 0.1365 0.6460 0.022 Uiso 1 1 calc R . .
C11 C 0.43091(3) -0.0982(2) 0.62212(5) 0.01886(19) Uani 1 1 d . . .
H11 H 0.4365 -0.1929 0.6625 0.023 Uiso 1 1 calc R . .
C12 C 0.45416(3) -0.1548(2) 0.57147(5) 0.01651(18) Uani 1 1 d . . .
C13 C 0.48750(3) -0.3554(2) 0.58206(5) 0.01929(19) Uani 1 1 d . . .
C14 C 0.34370(4) 1.3599(2) 0.26171(5) 0.0220(2) Uani 1 1 d . . .
H14 H 0.3512 1.4515 0.2250 0.026 Uiso 1 1 calc R . .
C15 C 0.30625(4) 1.4232(2) 0.28335(5) 0.0213(2) Uani 1 1 d . . .
H15 H 0.2880 1.5573 0.2620 0.026 Uiso 1 1 calc R . .
C16 C 0.29623(3) 1.2825(2) 0.33786(5) 0.01813(19) Uani 1 1 d . . .
C17 C 0.26501(3) 1.1342(2) 0.42068(5) 0.01871(19) Uani 1 1 d . . .
H17 H 0.2452 1.1152 0.4496 0.022 Uiso 1 1 calc R . .
C18 C 0.22537(4) 1.4905(2) 0.34797(6) 0.0235(2) Uani 1 1 d . . .
H18A H 0.2033 1.4562 0.3744 0.035 Uiso 1 1 calc R . .
H18B H 0.2143 1.4587 0.3017 0.035 Uiso 1 1 calc R . .
H18C H 0.2348 1.6781 0.3539 0.035 Uiso 1 1 calc R . .
C19 C 0.44591(3) -0.0152(2) 0.51140(5) 0.01673(18) Uani 1 1 d . . .
H19 H 0.4613 -0.0562 0.4772 0.020 Uiso 1 1 calc R . .
C20 C 0.41482(3) 0.1848(2) 0.50256(5) 0.01568(18) Uani 1 1 d . . .
H20 H 0.4097 0.2821 0.4626 0.019 Uiso 1 1 calc R . .

loop_
_atom_site_aniso_label
_atom_site_aniso_U_11
_atom_site_aniso_U_22
_atom_site_aniso_U_33
_atom_site_aniso_U_23
_atom_site_aniso_U_13
_atom_site_aniso_U_12
O1 0.0268(4) 0.0308(4) 0.0190(4) 0.0044(3) 0.0068(3) 0.0021(3)
O2 0.0221(4) 0.0270(4) 0.0224(4) 0.0057(3) 0.0095(3) 0.0062(3)
N1 0.0267(5) 0.0257(5) 0.0273(5) -0.0004(4) 0.0027(4) 0.0071(4)
N2 0.0194(4) 0.0148(4) 0.0218(4) 0.0007(3) -0.0014(3) 0.0021(3)
C1 0.0254(5) 0.0327(6) 0.0248(5) 0.0037(5) 0.0066(4) 0.0031(5)
C2 0.0225(5) 0.0195(5) 0.0150(4) -0.0012(3) 0.0018(3) -0.0025(4)
C3 0.0210(5) 0.0159(4) 0.0148(4) -0.0009(3) 0.0006(3) -0.0006(3)
C4 0.0195(4) 0.0130(4) 0.0157(4) -0.0009(3) -0.0004(3) -0.0008(3)
C5 0.0173(4) 0.0140(4) 0.0186(4) 0.0001(3) 0.0012(3) -0.0001(3)
C6 0.0169(4) 0.0149(4) 0.0185(4) 0.0006(3) 0.0021(3) -0.0011(3)
C7 0.0170(4) 0.0145(4) 0.0163(4) 0.0011(3) 0.0024(3) -0.0003(3)
C8 0.0149(4) 0.0150(4) 0.0167(4) 0.0009(3) 0.0024(3) -0.0002(3)
C9 0.0149(4) 0.0140(4) 0.0147(4) -0.0005(3) 0.0021(3) -0.0009(3)
C10 0.0198(4) 0.0185(4) 0.0164(4) 0.0012(3) 0.0051(3) 0.0024(4)
C11 0.0218(5) 0.0183(4) 0.0166(4) 0.0025(3) 0.0033(3) 0.0031(4)
C12 0.0159(4) 0.0150(4) 0.0182(4) -0.0006(3) 0.0016(3) 0.0004(3)
C13 0.0199(5) 0.0186(4) 0.0191(4) -0.0003(4) 0.0025(3) 0.0010(4)
C14 0.0285(5) 0.0202(5) 0.0163(4) 0.0023(4) 0.0002(4) -0.0034(4)
C15 0.0278(5) 0.0151(4) 0.0185(5) 0.0021(3) -0.0035(4) -0.0008(4)
C16 0.0211(5) 0.0138(4) 0.0180(4) -0.0015(3) -0.0015(3) -0.0004(3)
C17 0.0187(4) 0.0158(4) 0.0210(4) 0.0000(3) 0.0012(4) 0.0001(3)
C18 0.0230(5) 0.0170(5) 0.0281(5) 0.0001(4) -0.0038(4) 0.0055(4)
C19 0.0159(4) 0.0178(4) 0.0168(4) -0.0012(3) 0.0035(3) -0.0003(3)
C20 0.0159(4) 0.0161(4) 0.0150(4) 0.0008(3) 0.0022(3) -0.0013(3)

loop_
_atom_type_symbol
_atom_type_description
_atom_type_scat_dispersion_real
_atom_type_scat_dispersion_imag
_atom_type_scat_source
C C 0.0033 0.0016 'International Tables Vol C Tables 4.2.6.8 and 6.1.1.4'
H H 0.0000 0.0000 'International Tables Vol C Tables 4.2.6.8 and 6.1.1.4'
N N 0.0061 0.0033 'International Tables Vol C Tables 4.2.6.8 and 6.1.1.4'
O O 0.0106 0.0060 'International Tables Vol C Tables 4.2.6.8 and 6.1.1.4'

loop_
_geom_angle_atom_site_label_1
_geom_angle_atom_site_label_2
_geom_angle_atom_site_label_3
_geom_angle
_geom_angle_site_symmetry_1
_geom_angle_site_symmetry_3
_geom_angle_publ_flag
C2 O1 C1 116.93(9) . . ?
C16 N2 C18 125.26(9) . . ?
C17 N2 C16 108.45(9) . . ?
C17 N2 C18 126.29(10) . . ?
O1 C1 H1A 109.5 . . ?
O1 C1 H1B 109.5 . . ?
O1 C1 H1C 109.5 . . ?
H1A C1 H1B 109.5 . . ?
H1A C1 H1C 109.5 . . ?
H1B C1 H1C 109.5 . . ?
O1 C2 C3 123.89(10) . . ?
O1 C2 C14 114.39(9) . . ?
C3 C2 C14 121.71(10) . . ?
C2 C3 H3 120.9 . . ?
C2 C3 C4 118.24(9) . . ?
C4 C3 H3 120.9 . . ?
C3 C4 C5 134.51(9) . . ?
C3 C4 C16 119.07(9) . . ?
C16 C4 C5 106.42(9) . . ?
C6 C5 C4 132.34(9) . . ?
C17 C5 C4 105.67(9) . . ?
C17 C5 C6 121.99(9) . . ?
C5 C6 H6 115.3 . . ?
C7 C6 C5 129.47(10) . . ?
C7 C6 H6 115.3 . . ?
C6 C7 H7 120.1 . . ?
C6 C7 C8 119.74(9) . . ?
C8 C7 H7 120.1 . . ?
O2 C8 C7 121.84(9) . . ?
O2 C8 C9 118.50(9) . . ?
C7 C8 C9 119.66(8) . . ?
C10 C9 C8 117.68(9) . . ?
C20 C9 C8 123.10(9) . . ?
C20 C9 C10 119.17(9) . . ?
C9 C10 H10 119.6 . . ?
C11 C10 C9 120.81(9) . . ?
C11 C10 H10 119.6 . . ?
C10 C11 H11 120.3 . . ?
C10 C11 C12 119.31(9) . . ?
C12 C11 H11 120.3 . . ?
C11 C12 C13 119.50(9) . . ?
C19 C12 C11 120.57(9) . . ?
C19 C12 C13 119.92(9) . . ?
N1 C13 C12 178.22(12) . . ?
C2 C14 H14 119.7 . . ?
C15 C14 C2 120.51(10) . . ?
C15 C14 H14 119.7 . . ?
C14 C15 H15 121.0 . . ?
C14 C15 C16 117.99(10) . . ?
C16 C15 H15 121.0 . . ?
N2 C16 C4 108.52(9) . . ?
N2 C16 C15 129.01(10) . . ?
C15 C16 C4 122.47(10) . . ?
N2 C17 C5 110.95(9) . . ?
N2 C17 H17 124.5 . . ?
C5 C17 H17 124.5 . . ?
N2 C18 H18A 109.5 . . ?
N2 C18 H18B 109.5 . . ?
N2 C18 H18C 109.5 . . ?
H18A C18 H18B 109.5 . . ?
H18A C18 H18C 109.5 . . ?
H18B C18 H18C 109.5 . . ?
C12 C19 H19 120.2 . . ?
C20 C19 C12 119.51(9) . . ?
C20 C19 H19 120.2 . . ?
C9 C20 H20 119.7 . . ?
C19 C20 C9 120.61(9) . . ?
C19 C20 H20 119.7 . . ?

loop_
_geom_bond_atom_site_label_1
_geom_bond_atom_site_label_2
_geom_bond_distance
_geom_bond_site_symmetry_2
_geom_bond_publ_flag
O1 C1 1.4265(15) . ?
O1 C2 1.3726(13) . ?
O2 C8 1.2330(12) . ?
N1 C13 1.1504(14) . ?
N2 C16 1.3879(14) . ?
N2 C17 1.3533(13) . ?
N2 C18 1.4552(13) . ?
C1 H1A 0.9700 . ?
C1 H1B 0.9700 . ?
C1 H1C 0.9700 . ?
C2 C3 1.3895(14) . ?
C2 C14 1.4132(15) . ?
C3 H3 0.9400 . ?
C3 C4 1.4055(14) . ?
C4 C5 1.4486(14) . ?
C4 C16 1.4119(14) . ?
C5 C6 1.4298(14) . ?
C5 C17 1.3939(14) . ?
C6 H6 0.9400 . ?
C6 C7 1.3502(14) . ?
C7 H7 0.9400 . ?
C7 C8 1.4638(13) . ?
C8 C9 1.5039(13) . ?
C9 C10 1.4005(13) . ?
C9 C20 1.3967(13) . ?
C10 H10 0.9400 . ?
C10 C11 1.3856(14) . ?
C11 H11 0.9400 . ?
C11 C12 1.3976(14) . ?
C12 C13 1.4420(14) . ?
C12 C19 1.3965(14) . ?
C14 H14 0.9400 . ?
C14 C15 1.3779(17) . ?
C15 H15 0.9400 . ?
C15 C16 1.3929(15) . ?
C17 H17 0.9400 . ?
C18 H18A 0.9700 . ?
C18 H18B 0.9700 . ?
C18 H18C 0.9700 . ?
C19 H19 0.9400 . ?
C19 C20 1.3879(14) . ?
C20 H20 0.9400 . ?

loop_
_geom_torsion_atom_site_label_1
_geom_torsion_atom_site_label_2
_geom_torsion_atom_site_label_3
_geom_torsion_atom_site_label_4
_geom_torsion
_geom_torsion_site_symmetry_1
_geom_torsion_site_symmetry_2
_geom_torsion_site_symmetry_3
_geom_torsion_site_symmetry_4
_geom_torsion_publ_flag
O1 C2 C3 C4 -179.61(9) . . . . ?
O1 C2 C14 C15 179.43(9) . . . . ?
O2 C8 C9 C10 -5.86(14) . . . . ?
O2 C8 C9 C20 171.70(10) . . . . ?
C1 O1 C2 C3 -1.33(15) . . . . ?
C1 O1 C2 C14 179.20(10) . . . . ?
C2 C3 C4 C5 -178.79(10) . . . . ?
C2 C3 C4 C16 0.55(14) . . . . ?
C2 C14 C15 C16 -0.11(16) . . . . ?
C3 C2 C14 C15 -0.05(16) . . . . ?
C3 C4 C5 C6 0.71(19) . . . . ?
C3 C4 C5 C17 179.89(11) . . . . ?
C3 C4 C16 N2 179.61(9) . . . . ?
C3 C4 C16 C15 -0.74(15) . . . . ?
C4 C5 C6 C7 -5.68(19) . . . . ?
C4 C5 C17 N2 0.07(11) . . . . ?
C5 C4 C16 N2 -0.88(11) . . . . ?
C5 C4 C16 C15 178.77(9) . . . . ?
C5 C6 C7 C8 176.72(10) . . . . ?
C6 C5 C17 N2 179.36(9) . . . . ?
C6 C7 C8 O2 -4.39(15) . . . . ?
C6 C7 C8 C9 175.83(9) . . . . ?
C7 C8 C9 C10 173.92(9) . . . . ?
C7 C8 C9 C20 -8.52(14) . . . . ?
C8 C9 C10 C11 177.82(9) . . . . ?
C8 C9 C20 C19 -176.66(9) . . . . ?
C9 C10 C11 C12 -0.53(16) . . . . ?
C10 C9 C20 C19 0.86(14) . . . . ?
C10 C11 C12 C13 178.61(10) . . . . ?
C10 C11 C12 C19 -0.12(15) . . . . ?
C11 C12 C13 N1 -87(4) . . . . ?
C11 C12 C19 C20 1.13(15) . . . . ?
C12 C19 C20 C9 -1.50(15) . . . . ?
C13 C12 C19 C20 -177.60(9) . . . . ?
C14 C2 C3 C4 -0.17(15) . . . . ?
C14 C15 C16 N2 -179.92(10) . . . . ?
C14 C15 C16 C4 0.51(15) . . . . ?
C16 N2 C17 C5 -0.63(12) . . . . ?
C16 C4 C5 C6 -178.68(10) . . . . ?
C16 C4 C5 C17 0.49(11) . . . . ?
C17 N2 C16 C4 0.94(11) . . . . ?
C17 N2 C16 C15 -178.67(10) . . . . ?
C17 C5 C6 C7 175.25(10) . . . . ?
C18 N2 C16 C4 -178.63(9) . . . . ?
C18 N2 C16 C15 1.75(17) . . . . ?
C18 N2 C17 C5 178.94(9) . . . . ?
C19 C12 C13 N1 91(4) . . . . ?
C20 C9 C10 C11 0.17(15) . . . . ?
